data_7716149
loop_
_publ_author_name
'Goswami, Bappaditya'
'Khatua, Manas'
'Devi, Ambika'
'Hans, Shivali'
'Chatterjee, Robindo'
'Samanta, Subhas'

_publ_section_title
;
 Ligand redox controlled amine dehydrogenation and imine hemilability in
 singlet diradical azo-aromatic Ni(II) complexes: characterization of the
 electron transfer series of azo-imine complexes of Ni(II).
;
_journal_issue 24
_journal_name_full 'Dalton transactions (Cambridge, England : 2003)'
_journal_page_first 10250
_journal_page_last 10260
_journal_paper_doi 10.1039/d3dt03414c
_journal_volume 53
_journal_year 2024
_chemical_absolute_configuration ad
_chemical_formula_moiety 'C38 H32 N8 Ni O2, 2(Cl O4), 0.375[C4H10O], 0.375[C4H10O]'
_chemical_formula_sum 'C38 H32 Cl2 N8 Ni O10'
_chemical_formula_weight 890.33
_space_group_crystal_system monoclinic
_space_group_IT_number 5
_space_group_name_Hall 'C 2y'
_space_group_name_H-M_alt 'C 1 2 1'
_atom_sites_solution_hydrogens geom
_atom_sites_solution_primary dual
_atom_sites_solution_secondary difmap
_audit_creation_date 2024-05-19
_audit_creation_method
;
Olex2 1.5
(compiled 2023.08.24 svn.re1ec1418 for OlexSys, GUI svn.r6817)
;
_audit_update_record
;
2024-05-19 deposited with the CCDC.	2024-05-23 downloaded from the CCDC.
;
_cell_angle_alpha 90.00
_cell_angle_beta 127.767(6)
_cell_angle_gamma 90.00
_cell_formula_units_Z 8
_cell_length_a 40.212(8)
_cell_length_b 8.3825(17)
_cell_length_c 32.806(7)
_cell_measurement_reflns_used 9085
_cell_measurement_temperature 298.15
_cell_measurement_theta_max 28.096
_cell_measurement_theta_min 2.173
_cell_volume 8742(3)
_computing_cell_refinement 'SAINT V8.40B (?, 2016)'
_computing_data_reduction 'SAINT V8.40B (?, 2016)'
_computing_molecular_graphics 'Olex2 1.5 (Dolomanov et al., 2009)'
_computing_publication_material 'Olex2 1.5 (Dolomanov et al., 2009)'
_computing_structure_refinement 'SHELXL n/a (Sheldrick, 2015)'
_computing_structure_solution 'SHELXS-97 (Sheldrick, 1990)'
_diffrn_ambient_temperature 298.15
_diffrn_measured_fraction_theta_full 0.995
_diffrn_measured_fraction_theta_max 0.995
_diffrn_measurement_device_type 'D8 Venture'
_diffrn_radiation_monochromator graphite
_diffrn_radiation_type MoK\a
_diffrn_radiation_wavelength 0.71073
_diffrn_reflns_av_R_equivalents 0.0771
_diffrn_reflns_av_unetI/netI 0.0691
_diffrn_reflns_limit_h_max 53
_diffrn_reflns_limit_h_min -53
_diffrn_reflns_limit_k_max 11
_diffrn_reflns_limit_k_min -11
_diffrn_reflns_limit_l_max 43
_diffrn_reflns_limit_l_min -43
_diffrn_reflns_number 107001
_diffrn_reflns_theta_full 28.35
_diffrn_reflns_theta_max 28.35
_diffrn_reflns_theta_min 2.03
_diffrn_source 'fine-focus sealed tube'
_diffrn_source_current 1.4
_diffrn_source_power 0.07
_diffrn_source_voltage 50.0
_exptl_absorpt_coefficient_mu 0.628
_exptl_absorpt_correction_T_max 0.7457
_exptl_absorpt_correction_T_min 0.5697
_exptl_absorpt_correction_type multi-scan
_exptl_absorpt_process_details
;
SADABS-2016/2 (Bruker,2016/2) was used for absorption correction.
wR2(int) was 0.1533 before and 0.0908 after correction.
The Ratio of minimum to maximum transmission is 0.7640.
The \l/2 correction factor is Not present.
;
_exptl_crystal_colour 'metallic dark red'
_exptl_crystal_colour_lustre metallic
_exptl_crystal_colour_modifier dark
_exptl_crystal_colour_primary red
_exptl_crystal_density_diffrn 1.353
_exptl_crystal_density_method 'not measured'
_exptl_crystal_description needle
_exptl_crystal_F_000 3664
_exptl_crystal_size_max 0.024
_exptl_crystal_size_mid 0.016
_exptl_crystal_size_min 0.012
_refine_diff_density_max 0.805
_refine_diff_density_min -0.533
_refine_diff_density_rms 0.124
_refine_ls_abs_structure_details 'Flack H D (1983), Acta Cryst. A39, 876-881'
_refine_ls_abs_structure_Flack 0.000(18)
_refine_ls_extinction_coef 0.0015(2)
_refine_ls_extinction_expression Fc^*^=kFc[1+0.001xFc^2^\l^3^/sin(2\q)]^-1/4^
_refine_ls_extinction_method SHELXL
_refine_ls_goodness_of_fit_ref 1.053
_refine_ls_hydrogen_treatment mixed
_refine_ls_matrix_type full
_refine_ls_number_parameters 1069
_refine_ls_number_reflns 21695
_refine_ls_number_restraints 1
_refine_ls_restrained_S_all 1.053
_refine_ls_R_factor_all 0.1415
_refine_ls_R_factor_gt 0.0873
_refine_ls_shift/su_max 0.001
_refine_ls_shift/su_mean 0.000
_refine_ls_structure_factor_coef Fsqd
_refine_ls_weighting_details 'calc w=1/[\s^2^(Fo^2^)+(0.1607P)^2^+0.5380P] where P=(Fo^2^+2Fc^2^)/3'
_refine_ls_weighting_scheme calc
_refine_ls_wR_factor_gt 0.2226
_refine_ls_wR_factor_ref 0.2639
_reflns_number_gt 13370
_reflns_number_total 21695
_reflns_threshold_expression >2sigma(I)
_cod_data_source_file d3dt03414c2.cif
_cod_data_source_block '[3b]_2ClO4'
_cod_depositor_comments 'Adding full bibliography for 7716146--7716150.cif.'
_cod_original_cell_volume 8741(3)
_cod_database_code 7716149
_olex2_refinement_description
;
1. Twinned data refinement
 Scales: 0.94039
 0.05961
2. Fixed Uiso
 At 1.2 times of:
  All C(H) groups
 At 1.5 times of:
  All C(H,H,H) groups
3.a Aromatic/amide H refined with riding coordinates:
 C31a(H31a), C1A(H1A), C5(H5), C36a(H36a), C20(H20), C24a(H24a), C12(H12),
 C2A(H2A), C18(H18), C35a(H35a), C21(H21), C27(H27), C8A(H8A), C36(H36),
 C12A(H12A), C37(H37), C8(H8), C24(H24), C4(H4), C5A(H5A), C31(H31), C18A(H18A),
  C17(H17), C27a(H27a), C32a(H32a), C23a(H23a), C4A(H4A), C20a(H20a), C23(H23),
 C17A(H17A), C1(H1), C29a(H29a), C10(H10), C28(H28), C14(H14), C9(H9),
 C33a(H33a), C34a(H34a), C28a(H28a), C29(H29), C16A(H16A), C35(H35), C2(H2),
 C9A(H9A), C21a(H21a), C15(H15), C33(H33), C16(H16), C10A(H10A), C34(H34),
 C14A(H14A), C15A(H15A)
3.b Idealised Me refined as rotating group:
 C38(H38a,H38b,H38c), C19A(H19a,H19b,H19c), C38a(H38d,H38e,H38f), C19(H19d,
 H19e,H19f)
;
_smtbx_masks_special_details
;
A solvent mask was calculated and 246 electrons were 
found in a volume of 1118\%A^3^ in 3 voids per unit cell. 
This is consistent with the presence of 0.375[C4H10O],
0.375[C4H10O] per Asymmetric Unit which account for 
252 electrons per unit cell.
;
_smtbx_masks_void_probe_radius 1.2
_smtbx_masks_void_truncation_radius 1.2
_olex2_submission_special_instructions 'No special instructions were received'

loop_
_space_group_symop_id
_space_group_symop_operation_xyz
1 'x, y, z'
2 '-x, y, -z'
3 'x+1/2, y+1/2, z'
4 '-x+1/2, y+1/2, -z'

loop_
_atom_site_label
_atom_site_type_symbol
_atom_site_fract_x
_atom_site_fract_y
_atom_site_fract_z
_atom_site_U_iso_or_equiv
_atom_site_adp_type
_atom_site_occupancy
_atom_site_symmetry_multiplicity
_atom_site_calc_flag
_atom_site_refinement_flags
_atom_site_disorder_assembly
_atom_site_disorder_group
Ni01 Ni 0.566747(19) 0.60448(9) 0.83085(2) 0.04945(19) Uani 1 1 d . . .
Ni02 Ni 0.73592(2) 0.35450(9) 0.66922(2) 0.04964(19) Uani 1 1 d . . .
Cl03 Cl 0.60360(12) 0.8733(3) 0.64345(14) 0.1310(11) Uani 1 1 d . . .
Cl04 Cl 0.45982(8) 0.1237(3) 0.85607(14) 0.1281(10) Uani 1 1 d . . .
Cl05 Cl 0.73389(12) 1.1041(5) 0.86916(11) 0.1394(12) Uani 1 1 d . . .
Cl06 Cl 0.36462(10) 0.3536(5) 0.63080(11) 0.1391(12) Uani 1 1 d . . .
N007 N 0.54706(15) 0.7433(6) 0.76398(19) 0.0572(12) Uani 1 1 d . . .
N008 N 0.61709(13) 0.6000(7) 0.83402(17) 0.0539(10) Uani 1 1 d . . .
N009 N 0.68836(14) 0.3560(8) 0.67188(18) 0.0555(10) Uani 1 1 d . . .
N00A N 0.51658(13) 0.6045(8) 0.82823(17) 0.0547(10) Uani 1 1 d . . .
N00B N 0.78323(13) 0.3497(7) 0.66633(16) 0.0529(10) Uani 1 1 d . . .
N00C N 0.78281(15) 0.4933(6) 0.73591(19) 0.0573(12) Uani 1 1 d . . .
N00D N 0.57764(15) 0.7901(6) 0.88572(19) 0.0583(11) Uani 1 1 d . . .
N00E N 0.75215(16) 0.1673(6) 0.72317(19) 0.0576(11) Uani 1 1 d . . .
N00F N 0.52873(15) 0.4178(6) 0.77662(19) 0.0562(11) Uani 1 1 d . . .
N00G N 0.69256(15) 0.5405(6) 0.61488(19) 0.0590(12) Uani 1 1 d . . .
N00H N 0.65119(14) 0.4676(7) 0.91210(19) 0.0580(12) Uani 1 1 d . . .
N00I N 0.61494(14) 0.4677(6) 0.90045(18) 0.0553(11) Uani 1 1 d . . .
N00J N 0.73910(15) 0.2172(7) 0.58760(19) 0.0582(12) Uani 1 1 d . . .
O00K O 0.72364(18) 1.1293(9) 1.0224(2) 0.109(2) Uani 1 1 d . . .
N00L N 0.65642(17) 0.5409(7) 0.6045(2) 0.0721(15) Uani 1 1 d . . .
N00M N 0.55192(17) 0.7913(7) 0.8954(2) 0.0720(15) Uani 1 1 d . . .
N00N N 0.71460(15) 0.2171(6) 0.59993(19) 0.0573(11) Uani 1 1 d . . .
C00O C 0.65166(17) 0.5272(9) 0.8729(2) 0.0608(14) Uani 1 1 d . . .
O1A O 0.7015(2) 0.8782(9) 0.4777(2) 0.110(2) Uani 1 1 d . . .
C00Q C 0.5739(2) 0.7361(9) 0.7556(3) 0.0700(17) Uani 1 1 d . . .
H00Q H 0.5680 0.7793 0.7256 0.084 Uiso 1 1 calc R . .
C1A C 0.7328(2) 0.6870(8) 0.5962(2) 0.0634(15) Uani 1 1 d . . .
H1A H 0.7564 0.6675 0.6299 0.076 Uiso 1 1 calc R . .
C5 C 0.6537(2) 0.1902(10) 0.5078(2) 0.0711(18) Uani 1 1 d . . .
H5 H 0.6686 0.2357 0.4976 0.085 Uiso 1 1 calc R . .
C00T C 0.6881(2) 1.0487(9) 0.9863(3) 0.079(2) Uani 1 1 d . . .
C6A C 0.6949(2) 0.6256(8) 0.5797(2) 0.0628(14) Uani 1 1 d . . .
C00V C 0.4905(2) 0.9092(8) 0.7452(3) 0.0708(17) Uani 1 1 d . . .
H00V H 0.5048 0.9246 0.7803 0.085 Uiso 1 1 calc R . .
C11 C 0.82030(18) 0.4091(8) 0.7059(2) 0.0610(15) Uani 1 1 d . . .
C00X C 0.63694(18) 0.9374(8) 0.9040(2) 0.0624(15) Uani 1 1 d . . .
H00X H 0.6270 0.9182 0.8704 0.075 Uiso 1 1 calc R . .
C00Y C 0.6459(2) 0.4406(10) 0.9926(3) 0.0713(18) Uani 1 1 d . . .
H00Y H 0.6711 0.4865 1.0032 0.086 Uiso 1 1 calc R . .
O00Z O 0.6006(2) 0.2863(13) 1.0509(2) 0.135(3) Uani 1 1 d . . .
C7 C 0.77872(19) 0.2777(9) 0.6274(2) 0.0614(14) Uani 1 1 d . . .
C011 C 0.50734(19) 0.8133(8) 0.7277(2) 0.0672(17) Uani 1 1 d . . .
C012 C 0.61533(19) 0.8748(8) 0.9208(2) 0.0644(15) Uani 1 1 d . . .
C3A C 0.7025(3) 0.7990(9) 0.5146(3) 0.080(2) Uani 1 1 d . . .
C014 C 0.61398(19) 0.6594(8) 0.7934(3) 0.0623(15) Uani 1 1 d . . .
C12 C 0.8189(2) 0.4861(10) 0.7449(3) 0.0748(19) Uani 1 1 d . . .
H12 H 0.8430 0.5281 0.7750 0.090 Uiso 1 1 calc R . .
C6 C 0.67244(19) 0.1697(8) 0.5601(2) 0.0593(14) Uani 1 1 d . . .
C2A C 0.7372(2) 0.7768(8) 0.5645(3) 0.0695(16) Uani 1 1 d . . .
H2A H 0.7631 0.8207 0.5767 0.083 Uiso 1 1 calc R . .
O1 O 0.54943(17) 0.0363(13) 0.4493(2) 0.136(3) Uani 1 1 d . . .
C7A C 0.6557(2) 0.4486(9) 0.6403(3) 0.0686(17) Uani 1 1 d . . .
C01A C 0.5155(2) 0.6982(8) 0.8600(3) 0.0678(17) Uani 1 1 d . . .
C18 C 0.7461(2) 0.6586(8) 0.7556(3) 0.0733(18) Uani 1 1 d . . .
H18 H 0.7255 0.6746 0.7205 0.088 Uiso 1 1 calc R . .
C01C C 0.61252(18) 0.4203(8) 0.9397(2) 0.0626(15) Uani 1 1 d . . .
C01D C 0.4523(2) 0.9816(11) 0.7098(4) 0.090(2) Uani 1 1 d . . .
H01D H 0.4410 1.0508 0.7207 0.108 Uiso 1 1 calc R . .
C01E C 0.67267(19) 1.0271(8) 0.9360(3) 0.0691(16) Uani 1 1 d . . .
H01E H 0.6862 1.0723 0.9238 0.083 Uiso 1 1 calc R . .
C01F C 0.4808(3) 0.7055(11) 0.8588(4) 0.093(3) Uani 1 1 d . . .
H01F H 0.4809 0.7647 0.8829 0.112 Uiso 1 1 calc R . .
C8A C 0.6218(2) 0.4567(11) 0.6410(4) 0.089(2) Uani 1 1 d . . .
H8A H 0.5978 0.5158 0.6170 0.106 Uiso 1 1 calc R . .
C11A C 0.6910(2) 0.2691(8) 0.7077(2) 0.0621(15) Uani 1 1 d . . .
O01I O 0.5885(3) 1.0314(10) 0.6279(3) 0.146(3) Uani 1 1 d . . .
C01J C 0.5897(4) 0.1530(11) 0.7554(6) 0.120(4) Uani 1 1 d . . .
H01J H 0.6159 0.1042 0.7747 0.144 Uiso 1 1 calc R . .
C12A C 0.7274(2) 0.1640(9) 0.7355(2) 0.0653(16) Uani 1 1 d . . .
H12A H 0.7326 0.0966 0.7613 0.078 Uiso 1 1 calc R . .
C01L C 0.5782(2) 0.2476(9) 0.7789(3) 0.0788(19) Uani 1 1 d . . .
H01L H 0.5968 0.2628 0.8144 0.095 Uiso 1 1 calc R . .
C8 C 0.8131(2) 0.2560(10) 0.6273(3) 0.077(2) Uani 1 1 d . . .
H8 H 0.8098 0.2054 0.5997 0.093 Uiso 1 1 calc R . .
C13 C 0.7791(2) 0.5631(8) 0.7721(3) 0.0654(16) Uani 1 1 d . . .
C01O C 0.6311(3) 0.8978(14) 0.9721(4) 0.107(3) Uani 1 1 d . . .
H01O H 0.6162 0.8607 0.9834 0.129 Uiso 1 1 calc R . .
C4 C 0.6125(2) 0.1412(12) 0.4716(3) 0.090(3) Uani 1 1 d . . .
H4 H 0.5996 0.1526 0.4367 0.108 Uiso 1 1 calc R . .
C01Q C 0.48290(17) 0.5181(8) 0.7919(2) 0.0623(15) Uani 1 1 d . . .
C5A C 0.6591(2) 0.6462(14) 0.5281(3) 0.109(4) Uani 1 1 d . . .
H5A H 0.6331 0.6051 0.5163 0.130 Uiso 1 1 calc R . .
C01S C 0.49194(19) 0.4151(9) 0.7647(2) 0.0644(16) Uani 1 1 d . . .
H01S H 0.4713 0.3477 0.7388 0.077 Uiso 1 1 calc R . .
C18A C 0.7986(2) -0.0028(10) 0.7204(4) 0.083(2) Uani 1 1 d . . .
H18A H 0.7817 0.0122 0.6849 0.100 Uiso 1 1 calc R . .
C17 C 0.7422(3) 0.7331(11) 0.7899(4) 0.095(3) Uani 1 1 d . . .
H17 H 0.7202 0.8031 0.7789 0.114 Uiso 1 1 calc R . .
C01V C 0.6860(2) 0.5093(10) 0.8734(3) 0.0753(19) Uani 1 1 d . . .
H01V H 0.7107 0.4630 0.9015 0.090 Uiso 1 1 calc R . .
C01W C 0.4853(3) 0.7859(13) 0.6767(3) 0.096(3) Uani 1 1 d . . .
H01W H 0.4969 0.7219 0.6651 0.116 Uiso 1 1 calc R . .
C01X C 0.6405(2) 0.3913(12) 1.0282(2) 0.087(2) Uani 1 1 d . . .
H01X H 0.6622 0.4028 1.0632 0.104 Uiso 1 1 calc R . .
C4A C 0.6638(3) 0.7299(16) 0.4953(4) 0.115(4) Uani 1 1 d . . .
H4A H 0.6411 0.7399 0.4606 0.138 Uiso 1 1 calc R . .
C01Z C 0.57462(18) 0.3558(11) 0.9244(2) 0.0727(17) Uani 1 1 d . . .
H01Z H 0.5525 0.3440 0.8894 0.087 Uiso 1 1 calc R . .
C020 C 0.6691(3) 0.9766(16) 1.0057(3) 0.112(3) Uani 1 1 d . . .
H020 H 0.6818 0.9814 1.0407 0.134 Uiso 1 1 calc R . .
C13A C 0.7884(2) 0.0704(8) 0.7491(3) 0.0706(18) Uani 1 1 d . . .
C17A C 0.8346(4) -0.0998(12) 0.7447(6) 0.130(5) Uani 1 1 d . . .
H17A H 0.8416 -0.1501 0.7257 0.156 Uiso 1 1 calc R . .
C023 C 0.5393(2) 0.3209(8) 0.7507(3) 0.0696(17) Uani 1 1 d . . .
O024 O 0.4608(3) 0.2814(10) 0.8721(3) 0.153(3) Uani 1 1 d . . .
C1 C 0.6500(2) 0.1051(10) 0.5755(2) 0.0712(16) Uani 1 1 d . . .
H1 H 0.6629 0.0929 0.6104 0.085 Uiso 1 1 calc R . .
C026 C 0.6474(3) 0.6403(11) 0.7913(3) 0.088(2) Uani 1 1 d . . .
H026 H 0.6456 0.6797 0.7635 0.105 Uiso 1 1 calc R . .
C027 C 0.7454(3) 1.2068(13) 1.0059(5) 0.126(4) Uani 1 1 d . . .
H02A H 0.7277 1.2878 0.9810 0.189 Uiso 1 1 calc R . .
H02B H 0.7524 1.1297 0.9906 0.189 Uiso 1 1 calc R . .
H02C H 0.7708 1.2548 1.0351 0.189 Uiso 1 1 calc R . .
C10 C 0.8561(2) 0.3881(12) 0.7081(4) 0.093(3) Uani 1 1 d . . .
H10 H 0.8822 0.4260 0.7361 0.112 Uiso 1 1 calc R . .
C029 C 0.4456(3) 0.6211(12) 0.8203(4) 0.099(3) Uani 1 1 d . . .
H029 H 0.4208 0.6294 0.8166 0.118 Uiso 1 1 calc R . .
C14 C 0.8093(3) 0.5342(12) 0.8242(3) 0.090(2) Uani 1 1 d . . .
H14 H 0.8323 0.4697 0.8355 0.108 Uiso 1 1 calc R . .
C9 C 0.8516(3) 0.3101(12) 0.6681(3) 0.089(2) Uani 1 1 d . . .
H9 H 0.8749 0.2943 0.6689 0.107 Uiso 1 1 calc R . .
C3 C 0.5899(2) 0.0744(12) 0.4873(3) 0.083(2) Uani 1 1 d . . .
O02D O 0.6448(3) 0.855(2) 0.6587(5) 0.200(5) Uani 1 1 d . . .
C02E C 0.4461(3) 0.8514(18) 0.6418(4) 0.119(4) Uani 1 1 d . . .
H02E H 0.4307 0.8251 0.6071 0.142 Uiso 1 1 calc R . .
C02F C 0.4302(3) 0.9492(16) 0.6563(4) 0.117(4) Uani 1 1 d . . .
H02F H 0.4044 0.9981 0.6319 0.140 Uiso 1 1 calc R . .
C02G C 0.6830(2) 0.5618(12) 0.8312(4) 0.092(3) Uani 1 1 d . . .
H02G H 0.7051 0.5440 0.8297 0.111 Uiso 1 1 calc R . .
C02H C 0.4469(2) 0.5251(11) 0.7873(4) 0.087(2) Uani 1 1 d . . .
H02H H 0.4234 0.4655 0.7622 0.104 Uiso 1 1 calc R . .
C16A C 0.8593(4) -0.1190(15) 0.7979(7) 0.133(5) Uani 1 1 d . . .
H16A H 0.8837 -0.1800 0.8153 0.160 Uiso 1 1 calc R . .
C02J C 0.6021(2) 0.3236(12) 1.0113(3) 0.085(2) Uani 1 1 d . . .
C02K C 0.5620(6) 0.1313(14) 0.7030(7) 0.139(5) Uani 1 1 d . . .
H02K H 0.5693 0.0679 0.6864 0.167 Uiso 1 1 calc R . .
C2 C 0.6084(2) 0.0583(11) 0.5389(3) 0.086(2) Uani 1 1 d . . .
H2 H 0.5932 0.0164 0.5492 0.103 Uiso 1 1 calc R . .
C9A C 0.6259(3) 0.3694(13) 0.6806(5) 0.108(3) Uani 1 1 d . . .
H9A H 0.6051 0.3773 0.6847 0.129 Uiso 1 1 calc R . .
C02N C 0.5696(2) 0.3093(12) 0.9604(3) 0.091(3) Uani 1 1 d . . .
H02N H 0.5440 0.2682 0.9499 0.109 Uiso 1 1 calc R . .
C15 C 0.8054(4) 0.6006(18) 0.8592(4) 0.118(4) Uani 1 1 d . . .
H15 H 0.8252 0.5772 0.8941 0.141 Uiso 1 1 calc R . .
C02P C 0.5109(3) 0.2966(13) 0.6986(4) 0.105(3) Uani 1 1 d . . .
H02P H 0.4841 0.3407 0.6789 0.126 Uiso 1 1 calc R . .
C16 C 0.7740(4) 0.6973(16) 0.8440(4) 0.117(4) Uani 1 1 d . . .
H16 H 0.7722 0.7433 0.8683 0.140 Uiso 1 1 calc R . .
C19A C 0.7388(5) 0.9561(13) 0.4931(5) 0.133(5) Uani 1 1 d . . .
H19A H 0.7345 1.0025 0.4635 0.199 Uiso 1 1 calc R . .
H19B H 0.7614 0.8803 0.5088 0.199 Uiso 1 1 calc R . .
H19C H 0.7457 1.0385 0.5175 0.199 Uiso 1 1 calc R . .
O02S O 0.5795(4) 0.7892(12) 0.5902(4) 0.162(3) Uani 1 1 d . . .
C10A C 0.6594(3) 0.2748(11) 0.7127(3) 0.085(2) Uani 1 1 d . . .
H10A H 0.6612 0.2144 0.7377 0.102 Uiso 1 1 calc R . .
C02U C 0.5250(6) 0.201(2) 0.6766(6) 0.154(6) Uani 1 1 d . . .
H02U H 0.5069 0.1857 0.6411 0.185 Uiso 1 1 calc R . .
C14A C 0.8128(3) 0.0483(13) 0.8026(3) 0.101(3) Uani 1 1 d . . .
H14A H 0.8063 0.0948 0.8227 0.122 Uiso 1 1 calc R . .
C15A C 0.8478(4) -0.0505(19) 0.8229(6) 0.149(6) Uani 1 1 d . . .
H15A H 0.8647 -0.0690 0.8583 0.179 Uiso 1 1 calc R . .
O02X O 0.4894(3) 0.0386(12) 0.9106(4) 0.161(3) Uani 1 1 d . . .
O02Y O 0.7505(5) 0.985(2) 0.9043(5) 0.252(7) Uani 1 1 d . . .
C02Z C 0.5622(5) 0.211(3) 1.0351(5) 0.196(9) Uani 1 1 d . . .
H02D H 0.5386 0.2736 1.0084 0.294 Uiso 1 1 calc R . .
H02I H 0.5619 0.2040 1.0641 0.294 Uiso 1 1 calc R . .
H02J H 0.5604 0.1062 1.0223 0.294 Uiso 1 1 calc R . .
C19 C 0.5281(4) -0.043(3) 0.4651(5) 0.210(10) Uani 1 1 d . . .
H19D H 0.4983 -0.0351 0.4385 0.315 Uiso 1 1 calc R . .
H19E H 0.5353 0.0053 0.4961 0.315 Uiso 1 1 calc R . .
H19F H 0.5362 -0.1534 0.4715 0.315 Uiso 1 1 calc R . .
O2 O 0.4251(3) 0.056(2) 0.8319(6) 0.266(9) Uani 1 1 d . . .
O3 O 0.5927(6) 0.806(2) 0.6679(7) 0.294(11) Uani 1 1 d . . .
O9 O 0.3467(4) 0.230(2) 0.5987(6) 0.265(9) Uani 1 1 d . . .
O8 O 0.6987(6) 1.132(5) 0.8413(11) 0.60(4) Uani 1 1 d . . .
O6 O 0.4861(3) 0.104(2) 0.8414(5) 0.202(5) Uani 1 1 d . . .
O10 O 0.7630(8) 1.125(4) 0.8619(8) 0.41(2) Uani 1 1 d . . .
O12 O 0.3610(13) 0.376(5) 0.6600(11) 0.61(4) Uani 1 1 d . . .
O13 O 0.4008(5) 0.380(4) 0.6389(8) 0.400(19) Uani 1 1 d . . .
O4 O 0.3384(7) 0.443(4) 0.6021(19) 0.95(7) Uani 1 1 d . . .
O5 O 0.7436(15) 1.204(4) 0.9032(12) 0.59(4) Uani 1 1 d . . .

loop_
_atom_site_aniso_label
_atom_site_aniso_U_11
_atom_site_aniso_U_22
_atom_site_aniso_U_33
_atom_site_aniso_U_23
_atom_site_aniso_U_13
_atom_site_aniso_U_12
Ni01 0.0407(3) 0.0539(4) 0.0466(4) 0.0012(3) 0.0231(3) 0.0001(3)
Ni02 0.0486(3) 0.0535(4) 0.0474(4) -0.0016(3) 0.0297(3) -0.0017(3)
Cl03 0.196(3) 0.0909(17) 0.169(3) 0.0217(18) 0.143(3) 0.0360(19)
Cl04 0.0946(15) 0.0929(17) 0.160(3) -0.0207(17) 0.0595(17) 0.0092(14)
Cl05 0.170(3) 0.152(3) 0.0940(17) 0.0164(19) 0.079(2) 0.069(2)
Cl06 0.1131(19) 0.154(3) 0.0895(16) -0.0170(18) 0.0312(15) 0.049(2)
N007 0.050(2) 0.062(3) 0.053(3) 0.012(2) 0.028(2) 0.005(2)
N008 0.048(2) 0.059(3) 0.052(2) 0.004(3) 0.029(2) -0.002(3)
N009 0.051(2) 0.060(3) 0.057(2) 0.000(3) 0.034(2) 0.005(3)
N00A 0.049(2) 0.061(3) 0.053(2) 0.000(3) 0.030(2) 0.004(3)
N00B 0.047(2) 0.059(3) 0.051(2) -0.003(2) 0.029(2) -0.003(2)
N00C 0.057(3) 0.060(3) 0.056(3) -0.012(2) 0.035(2) -0.009(2)
N00D 0.060(3) 0.053(3) 0.061(3) -0.010(2) 0.037(2) -0.001(2)
N00E 0.057(3) 0.054(3) 0.056(3) 0.003(2) 0.031(2) 0.001(2)
N00F 0.058(3) 0.051(3) 0.053(3) -0.002(2) 0.031(2) -0.001(2)
N00G 0.058(3) 0.054(3) 0.062(3) 0.010(2) 0.035(2) 0.012(2)
N00H 0.044(2) 0.072(3) 0.054(3) 0.006(2) 0.028(2) 0.002(2)
N00I 0.043(2) 0.064(3) 0.044(2) 0.001(2) 0.019(2) -0.002(2)
N00J 0.055(3) 0.070(3) 0.053(3) -0.009(2) 0.036(2) -0.002(2)
O00K 0.085(3) 0.115(5) 0.083(4) -0.028(4) 0.028(3) -0.026(4)
N00L 0.066(3) 0.069(3) 0.087(4) 0.015(3) 0.050(3) 0.013(3)
N00M 0.066(3) 0.072(3) 0.083(4) -0.018(3) 0.049(3) -0.005(3)
N00N 0.057(3) 0.064(3) 0.053(3) -0.004(2) 0.035(2) -0.005(2)
C00O 0.044(3) 0.074(4) 0.056(3) 0.000(3) 0.026(3) 0.006(3)
O1A 0.131(5) 0.124(5) 0.075(3) 0.035(4) 0.063(3) 0.007(4)
C00Q 0.068(4) 0.076(4) 0.061(4) 0.011(3) 0.036(3) 0.000(3)
C1A 0.068(4) 0.061(4) 0.052(3) -0.002(3) 0.032(3) 0.003(3)
C5 0.062(4) 0.094(5) 0.047(3) -0.009(3) 0.028(3) -0.017(4)
C00T 0.058(3) 0.068(4) 0.081(5) -0.023(3) 0.028(3) -0.012(3)
C6A 0.069(3) 0.061(4) 0.064(3) 0.012(3) 0.044(3) 0.011(3)
C00V 0.055(3) 0.065(4) 0.081(4) 0.014(3) 0.036(3) 0.004(3)
C11 0.053(3) 0.066(4) 0.057(3) -0.007(3) 0.030(3) -0.006(3)
C00X 0.056(3) 0.063(4) 0.055(3) -0.001(3) 0.028(3) 0.003(3)
C00Y 0.051(3) 0.095(5) 0.055(4) 0.011(3) 0.027(3) -0.002(3)
O00Z 0.100(4) 0.235(10) 0.066(3) 0.023(4) 0.049(3) -0.023(5)
C7 0.057(3) 0.071(4) 0.059(3) 0.003(3) 0.037(3) 0.010(3)
C011 0.053(3) 0.069(4) 0.059(4) 0.017(3) 0.024(3) 0.001(3)
C012 0.056(3) 0.062(4) 0.065(4) -0.012(3) 0.032(3) 0.002(3)
C3A 0.105(5) 0.068(4) 0.088(5) 0.023(4) 0.070(5) 0.016(4)
C014 0.058(3) 0.062(4) 0.065(4) 0.005(3) 0.037(3) 0.005(3)
C12 0.059(4) 0.080(5) 0.064(4) -0.009(3) 0.027(3) -0.018(3)
C6 0.061(3) 0.067(4) 0.051(3) -0.005(3) 0.035(3) -0.009(3)
C2A 0.087(4) 0.061(4) 0.076(4) 0.005(3) 0.057(4) -0.002(3)
O1 0.069(3) 0.245(10) 0.066(3) -0.015(5) 0.027(3) -0.049(5)
C7A 0.069(4) 0.061(4) 0.080(4) 0.006(3) 0.048(4) 0.005(3)
C01A 0.060(3) 0.059(4) 0.084(5) -0.004(3) 0.043(4) -0.001(3)
C18 0.090(5) 0.059(4) 0.086(5) -0.020(3) 0.062(4) -0.021(3)
C01C 0.050(3) 0.074(4) 0.042(3) 0.007(3) 0.017(2) 0.001(3)
C01D 0.069(4) 0.087(5) 0.100(6) 0.023(5) 0.045(4) 0.019(4)
C01E 0.054(3) 0.066(4) 0.072(4) -0.001(3) 0.031(3) -0.006(3)
C01F 0.085(5) 0.087(5) 0.145(8) -0.030(5) 0.090(6) -0.016(4)
C8A 0.076(4) 0.081(5) 0.134(7) 0.025(5) 0.078(5) 0.020(4)
C11A 0.074(4) 0.066(4) 0.062(4) -0.002(3) 0.049(3) -0.004(3)
O01I 0.221(9) 0.111(5) 0.127(6) 0.009(5) 0.117(7) 0.040(6)
C01J 0.129(8) 0.077(6) 0.202(13) -0.039(7) 0.125(10) -0.023(5)
C12A 0.072(4) 0.072(4) 0.056(3) 0.006(3) 0.042(3) -0.005(3)
C01L 0.073(4) 0.070(4) 0.102(6) -0.019(4) 0.058(4) -0.012(3)
C8 0.068(4) 0.095(5) 0.081(5) -0.009(4) 0.053(4) 0.001(4)
C13 0.073(4) 0.062(4) 0.063(4) -0.015(3) 0.043(3) -0.016(3)
C01O 0.113(6) 0.142(9) 0.097(6) -0.060(6) 0.079(6) -0.055(6)
C4 0.078(4) 0.133(8) 0.045(3) -0.004(4) 0.030(3) -0.010(5)
C01Q 0.042(3) 0.063(4) 0.066(4) 0.003(3) 0.025(3) -0.004(3)
C5A 0.061(4) 0.157(10) 0.081(5) 0.053(6) 0.030(4) 0.014(5)
C01S 0.051(3) 0.077(4) 0.053(3) -0.004(3) 0.025(3) -0.012(3)
C18A 0.082(4) 0.072(4) 0.109(6) 0.023(4) 0.065(5) 0.015(4)
C17 0.104(6) 0.081(5) 0.120(8) -0.033(5) 0.079(6) -0.013(5)
C01V 0.051(3) 0.099(5) 0.073(4) 0.009(4) 0.036(3) 0.012(3)
C01W 0.071(4) 0.126(7) 0.062(4) 0.020(5) 0.025(4) 0.000(5)
C01X 0.068(4) 0.133(8) 0.043(3) 0.005(4) 0.025(3) -0.003(4)
C4A 0.089(6) 0.162(10) 0.075(5) 0.054(6) 0.040(5) 0.012(6)
C01Z 0.049(3) 0.098(5) 0.055(3) 0.015(4) 0.023(3) -0.004(4)
C020 0.091(5) 0.159(9) 0.070(5) -0.051(6) 0.041(5) -0.052(6)
C13A 0.062(3) 0.063(4) 0.082(5) 0.016(3) 0.041(3) 0.004(3)
C17A 0.125(8) 0.089(7) 0.226(15) 0.056(8) 0.134(10) 0.031(6)
C023 0.077(4) 0.065(4) 0.076(4) -0.018(3) 0.051(4) -0.018(3)
O024 0.123(6) 0.107(5) 0.145(7) -0.016(5) 0.040(5) 0.026(5)
C1 0.070(3) 0.090(4) 0.054(3) -0.005(4) 0.038(3) -0.016(4)
C026 0.088(5) 0.107(7) 0.097(5) 0.022(5) 0.072(5) 0.015(5)
C027 0.083(5) 0.096(7) 0.129(8) 0.013(6) 0.029(6) -0.040(5)
C10 0.058(4) 0.113(7) 0.102(6) -0.020(5) 0.046(4) -0.005(4)
C029 0.073(4) 0.087(6) 0.157(8) -0.014(6) 0.081(5) 0.001(5)
C14 0.096(5) 0.112(6) 0.061(4) -0.011(4) 0.048(4) -0.013(5)
C9 0.072(4) 0.117(7) 0.098(6) -0.015(5) 0.063(4) -0.005(4)
C3 0.064(4) 0.116(7) 0.060(4) -0.008(4) 0.034(3) -0.019(4)
O02D 0.169(8) 0.255(14) 0.232(12) 0.078(12) 0.151(9) 0.063(10)
C02E 0.068(5) 0.173(11) 0.075(5) 0.032(7) 0.024(4) 0.014(7)
C02F 0.068(5) 0.131(9) 0.113(8) 0.063(7) 0.035(5) 0.015(5)
C02G 0.065(4) 0.126(8) 0.098(6) 0.015(5) 0.056(4) 0.010(4)
C02H 0.055(3) 0.088(5) 0.109(6) -0.007(5) 0.046(4) -0.011(4)
C16A 0.096(7) 0.089(8) 0.199(15) 0.038(9) 0.083(9) 0.019(6)
C02J 0.071(4) 0.117(7) 0.063(4) 0.015(4) 0.039(4) -0.004(4)
C02K 0.206(14) 0.091(8) 0.222(16) -0.053(9) 0.183(14) -0.043(9)
C2 0.077(4) 0.112(7) 0.067(4) -0.008(4) 0.043(4) -0.021(4)
C9A 0.111(6) 0.095(6) 0.176(9) -0.002(7) 0.118(7) 0.009(6)
C02N 0.069(4) 0.125(7) 0.065(4) 0.005(4) 0.034(4) -0.018(4)
C15 0.117(7) 0.164(11) 0.077(5) -0.030(7) 0.062(6) -0.021(8)
C02P 0.121(7) 0.116(7) 0.081(5) -0.035(5) 0.064(5) -0.030(6)
C16 0.139(9) 0.140(10) 0.103(8) -0.056(7) 0.090(7) -0.061(8)
C19A 0.225(13) 0.092(7) 0.125(8) -0.020(6) 0.129(10) -0.066(8)
O02S 0.217(9) 0.129(7) 0.138(7) -0.023(6) 0.109(7) 0.004(7)
C10A 0.093(5) 0.092(5) 0.103(6) 0.011(5) 0.076(5) 0.002(4)
C02U 0.207(15) 0.169(13) 0.137(11) -0.079(10) 0.131(12) -0.066(12)
C14A 0.083(5) 0.112(7) 0.077(5) 0.031(5) 0.032(4) 0.007(5)
C15A 0.093(7) 0.147(12) 0.114(9) 0.054(9) 0.016(7) 0.008(8)
O02X 0.152(7) 0.128(7) 0.161(8) 0.017(6) 0.074(6) 0.023(6)
O02Y 0.266(15) 0.301(19) 0.151(10) 0.100(12) 0.108(10) 0.094(14)
C02Z 0.159(11) 0.31(2) 0.138(10) 0.039(13) 0.098(10) -0.075(13)
C19 0.109(8) 0.36(3) 0.123(9) -0.046(13) 0.053(7) -0.138(13)
O2 0.085(5) 0.296(17) 0.291(15) -0.183(15) 0.050(7) -0.034(8)
O3 0.44(2) 0.317(19) 0.349(18) 0.224(17) 0.36(2) 0.232(18)
O9 0.201(11) 0.275(17) 0.217(14) -0.151(14) 0.075(10) -0.041(12)
O8 0.177(13) 0.81(7) 0.38(3) 0.42(4) -0.054(16) -0.06(2)
O6 0.156(8) 0.251(14) 0.227(12) -0.067(12) 0.131(9) -0.023(10)
O10 0.46(3) 0.58(5) 0.32(2) -0.09(3) 0.31(3) -0.25(4)
O12 0.84(7) 0.83(8) 0.38(3) -0.43(5) 0.49(5) -0.53(6)
O13 0.168(12) 0.57(5) 0.30(2) 0.09(3) 0.062(13) -0.14(2)
O4 0.22(2) 0.42(4) 1.07(10) -0.37(5) -0.17(4) 0.23(3)
O5 1.14(10) 0.40(4) 0.49(4) 0.13(3) 0.64(6) 0.43(5)

loop_
_atom_type_symbol
_atom_type_description
_atom_type_scat_dispersion_real
_atom_type_scat_dispersion_imag
_atom_type_scat_source
C C 0.0033 0.0016 'International Tables Vol C Tables 4.2.6.8 and 6.1.1.4'
H H 0.0000 0.0000 'International Tables Vol C Tables 4.2.6.8 and 6.1.1.4'
Cl Cl 0.1484 0.1585 'International Tables Vol C Tables 4.2.6.8 and 6.1.1.4'
N N 0.0061 0.0033 'International Tables Vol C Tables 4.2.6.8 and 6.1.1.4'
Ni Ni 0.3393 1.1124 'International Tables Vol C Tables 4.2.6.8 and 6.1.1.4'
O O 0.0106 0.0060 'International Tables Vol C Tables 4.2.6.8 and 6.1.1.4'

loop_
_geom_angle_atom_site_label_1
_geom_angle_atom_site_label_2
_geom_angle_atom_site_label_3
_geom_angle
_geom_angle_site_symmetry_1
_geom_angle_site_symmetry_3
_geom_angle_publ_flag
N007 Ni01 N00D 102.4(2) . . ?
N007 Ni01 N00I 151.01(18) . . ?
N008 Ni01 N007 77.81(19) . . ?
N008 Ni01 N00A 178.8(3) . . ?
N008 Ni01 N00D 106.7(2) . . ?
N008 Ni01 N00F 102.6(2) . . ?
N008 Ni01 N00I 73.22(19) . . ?
N00A Ni01 N007 103.1(2) . . ?
N00A Ni01 N00D 73.8(2) . . ?
N00A Ni01 N00F 76.9(2) . . ?
N00A Ni01 N00I 105.8(2) . . ?
N00F Ni01 N007 85.4(2) . . ?
N00F Ni01 N00D 150.71(19) . . ?
N00F Ni01 N00I 101.96(19) . . ?
N00I Ni01 N00D 84.99(19) . . ?
N009 Ni02 N00C 102.8(2) . . ?
N009 Ni02 N00E 77.4(2) . . ?
N009 Ni02 N00G 73.8(2) . . ?
N009 Ni02 N00N 106.0(2) . . ?
N00B Ni02 N009 179.2(3) . . ?
N00B Ni02 N00C 77.81(19) . . ?
N00B Ni02 N00E 102.2(2) . . ?
N00B Ni02 N00G 106.6(2) . . ?
N00B Ni02 N00N 73.45(19) . . ?
N00C Ni02 N00G 101.9(2) . . ?
N00C Ni02 N00N 151.24(18) . . ?
N00E Ni02 N00C 85.5(2) . . ?
N00E Ni02 N00G 151.18(19) . . ?
N00E Ni02 N00N 101.4(2) . . ?
N00N Ni02 N00G 85.4(2) . . ?
O01I Cl03 O02D 112.4(8) . . ?
O01I Cl03 O02S 100.6(6) . . ?
O02D Cl03 O02S 97.7(7) . . ?
O3 Cl03 O01I 114.3(7) . . ?
O3 Cl03 O02D 120.9(9) . . ?
O3 Cl03 O02S 107.0(11) . . ?
O024 Cl04 O02X 99.8(6) . . ?
O2 Cl04 O024 115.3(7) . . ?
O2 Cl04 O02X 106.7(10) . . ?
O2 Cl04 O6 120.8(9) . . ?
O6 Cl04 O024 112.3(9) . . ?
O6 Cl04 O02X 97.6(7) . . ?
O8 Cl05 O02Y 123.5(16) . . ?
O8 Cl05 O10 128.4(19) . . ?
O8 Cl05 O5 98(3) . . ?
O10 Cl05 O02Y 102.6(16) . . ?
O5 Cl05 O02Y 90.8(13) . . ?
O5 Cl05 O10 104(2) . . ?
O12 Cl06 O9 123(2) . . ?
O12 Cl06 O13 122(2) . . ?
O12 Cl06 O4 93(4) . . ?
O13 Cl06 O9 106.4(16) . . ?
O4 Cl06 O9 94.4(14) . . ?
O4 Cl06 O13 113(3) . . ?
C00Q N007 Ni01 111.3(4) . . ?
C00Q N007 C011 120.8(6) . . ?
C011 N007 Ni01 127.1(4) . . ?
C00O N008 Ni01 120.0(4) . . ?
C00O N008 C014 121.7(5) . . ?
C014 N008 Ni01 118.0(4) . . ?
C7A N009 Ni02 119.7(4) . . ?
C7A N009 C11A 121.4(5) . . ?
C11A N009 Ni02 118.7(4) . . ?
C01A N00A Ni01 119.5(4) . . ?
C01A N00A C01Q 121.1(5) . . ?
C01Q N00A Ni01 119.3(4) . . ?
C11 N00B Ni02 118.9(4) . . ?
C7 N00B Ni02 119.5(4) . . ?
C7 N00B C11 121.3(5) . . ?
C12 N00C Ni02 111.6(4) . . ?
C12 N00C C13 120.7(6) . . ?
C13 N00C Ni02 126.9(4) . . ?
N00M N00D Ni01 115.4(4) . . ?
N00M N00D C012 115.6(5) . . ?
C012 N00D Ni01 126.6(4) . . ?
C12A N00E Ni02 111.9(4) . . ?
C12A N00E C13A 120.8(6) . . ?
C13A N00E Ni02 126.7(4) . . ?
C01S N00F Ni01 111.7(4) . . ?
C01S N00F C023 121.4(5) . . ?
C023 N00F Ni01 126.3(4) . . ?
N00L N00G Ni02 115.3(4) . . ?
N00L N00G C6A 114.7(5) . . ?
C6A N00G Ni02 127.3(4) . . ?
N00I N00H C00O 112.8(5) . . ?
N00H N00I Ni01 115.7(4) . . ?
N00H N00I C01C 116.0(5) . . ?
C01C N00I Ni01 125.8(4) . . ?
N00N N00J C7 111.4(5) . . ?
C00T O00K C027 117.3(7) . . ?
N00G N00L C7A 112.0(5) . . ?
N00D N00M C01A 112.8(5) . . ?
N00J N00N Ni02 116.1(4) . . ?
N00J N00N C6 115.3(5) . . ?
C6 N00N Ni02 125.8(4) . . ?
N008 C00O N00H 117.0(5) . . ?
N008 C00O C01V 120.9(6) . . ?
C01V C00O N00H 122.1(6) . . ?
C3A O1A C19A 117.5(7) . . ?
N007 C00Q H00Q 120.6 . . ?
N007 C00Q C014 118.8(6) . . ?
C014 C00Q H00Q 120.6 . . ?
C6A C1A H1A 118.9 . . ?
C6A C1A C2A 122.2(6) . . ?
C2A C1A H1A 118.9 . . ?
C6 C5 H5 120.7 . . ?
C4 C5 H5 120.7 . . ?
C4 C5 C6 118.6(6) . . ?
O00K C00T C01E 125.1(8) . . ?
O00K C00T C020 113.4(7) . . ?
C01E C00T C020 121.4(6) . . ?
C1A C6A N00G 118.9(6) . . ?
C1A C6A C5A 120.1(6) . . ?
C5A C6A N00G 120.9(6) . . ?
C011 C00V H00V 120.5 . . ?
C01D C00V H00V 120.5 . . ?
C01D C00V C011 119.1(8) . . ?
N00B C11 C12 113.3(5) . . ?
N00B C11 C10 120.1(6) . . ?
C10 C11 C12 126.5(6) . . ?
C012 C00X H00X 119.2 . . ?
C01E C00X H00X 119.2 . . ?
C01E C00X C012 121.5(6) . . ?
C01C C00Y H00Y 120.6 . . ?
C01X C00Y H00Y 120.6 . . ?
C01X C00Y C01C 118.7(6) . . ?
C02J O00Z C02Z 114.7(8) . . ?
N00B C7 N00J 118.2(5) . . ?
N00B C7 C8 120.8(6) . . ?
N00J C7 C8 120.9(6) . . ?
C00V C011 N007 118.9(6) . . ?
C01W C011 N007 121.3(7) . . ?
C01W C011 C00V 119.8(7) . . ?
C00X C012 N00D 119.3(6) . . ?
C00X C012 C01O 119.5(6) . . ?
C01O C012 N00D 121.1(6) . . ?
O1A C3A C2A 125.6(7) . . ?
O1A C3A C4A 112.5(7) . . ?
C2A C3A C4A 121.7(6) . . ?
N008 C014 C00Q 113.0(5) . . ?
N008 C014 C026 119.7(6) . . ?
C026 C014 C00Q 127.4(6) . . ?
N00C C12 C11 117.3(6) . . ?
N00C C12 H12 121.4 . . ?
C11 C12 H12 121.4 . . ?
C5 C6 N00N 122.4(5) . . ?
C1 C6 N00N 116.7(5) . . ?
C1 C6 C5 120.8(6) . . ?
C1A C2A H2A 121.1 . . ?
C3A C2A C1A 117.8(7) . . ?
C3A C2A H2A 121.1 . . ?
C3 O1 C19 115.5(8) . . ?
N009 C7A N00L 117.2(6) . . ?
N009 C7A C8A 122.3(7) . . ?
C8A C7A N00L 120.5(6) . . ?
N00A C01A N00M 117.0(5) . . ?
N00A C01A C01F 121.7(7) . . ?
C01F C01A N00M 121.3(7) . . ?
C13 C18 H18 119.4 . . ?
C13 C18 C17 121.2(8) . . ?
C17 C18 H18 119.4 . . ?
N00I C01C C00Y 123.0(6) . . ?
C01Z C01C N00I 117.0(5) . . ?
C01Z C01C C00Y 120.0(6) . . ?
C00V C01D H01D 120.5 . . ?
C00V C01D C02F 119.1(9) . . ?
C02F C01D H01D 120.5 . . ?
C00T C01E H01E 120.6 . . ?
C00X C01E C00T 118.7(7) . . ?
C00X C01E H01E 120.6 . . ?
C01A C01F H01F 121.5 . . ?
C01A C01F C029 117.1(8) . . ?
C029 C01F H01F 121.5 . . ?
C7A C8A H8A 122.3 . . ?
C7A C8A C9A 115.5(7) . . ?
C9A C8A H8A 122.3 . . ?
N009 C11A C12A 113.1(5) . . ?
N009 C11A C10A 120.3(6) . . ?
C10A C11A C12A 126.4(6) . . ?
C01L C01J H01J 120.4 . . ?
C01L C01J C02K 119.2(11) . . ?
C02K C01J H01J 120.4 . . ?
N00E C12A C11A 117.8(6) . . ?
N00E C12A H12A 121.1 . . ?
C11A C12A H12A 121.1 . . ?
C01J C01L H01L 119.5 . . ?
C01J C01L C023 121.0(9) . . ?
C023 C01L H01L 119.5 . . ?
C7 C8 H8 120.5 . . ?
C9 C8 C7 119.0(7) . . ?
C9 C8 H8 120.5 . . ?
C18 C13 N00C 119.7(6) . . ?
C18 C13 C14 120.2(7) . . ?
C14 C13 N00C 120.1(7) . . ?
C012 C01O H01O 120.4 . . ?
C020 C01O C012 119.1(8) . . ?
C020 C01O H01O 120.4 . . ?
C5 C4 H4 119.8 . . ?
C5 C4 C3 120.5(6) . . ?
C3 C4 H4 119.8 . . ?
N00A C01Q C01S 111.9(5) . . ?
N00A C01Q C02H 120.0(7) . . ?
C02H C01Q C01S 127.8(6) . . ?
C6A C5A H5A 121.1 . . ?
C4A C5A C6A 117.9(8) . . ?
C4A C5A H5A 121.1 . . ?
N00F C01S C01Q 118.9(6) . . ?
N00F C01S H01S 120.5 . . ?
C01Q C01S H01S 120.5 . . ?
C13A C18A H18A 119.9 . . ?
C13A C18A C17A 120.1(10) . . ?
C17A C18A H18A 119.9 . . ?
C18 C17 H17 121.6 . . ?
C18 C17 C16 116.8(9) . . ?
C16 C17 H17 121.6 . . ?
C00O C01V H01V 120.7 . . ?
C00O C01V C02G 118.7(6) . . ?
C02G C01V H01V 120.7 . . ?
C011 C01W H01W 119.6 . . ?
C011 C01W C02E 120.8(10) . . ?
C02E C01W H01W 119.6 . . ?
C00Y C01X H01X 120.1 . . ?
C00Y C01X C02J 119.8(6) . . ?
C02J C01X H01X 120.1 . . ?
C3A C4A H4A 120.0 . . ?
C5A C4A C3A 120.0(8) . . ?
C5A C4A H4A 120.0 . . ?
C01C C01Z H01Z 119.8 . . ?
C02N C01Z C01C 120.4(6) . . ?
C02N C01Z H01Z 119.8 . . ?
C00T C020 H020 120.4 . . ?
C01O C020 C00T 119.2(8) . . ?
C01O C020 H020 120.4 . . ?
C18A C13A N00E 118.3(6) . . ?
C18A C13A C14A 121.6(7) . . ?
C14A C13A N00E 120.2(7) . . ?
C18A C17A H17A 120.8 . . ?
C16A C17A C18A 118.4(12) . . ?
C16A C17A H17A 120.8 . . ?
C01L C023 N00F 119.0(6) . . ?
C02P C023 N00F 120.6(7) . . ?
C02P C023 C01L 120.4(8) . . ?
C6 C1 H1 119.9 . . ?
C6 C1 C2 120.2(6) . . ?
C2 C1 H1 119.9 . . ?
C014 C026 H026 120.7 . . ?
C02G C026 C014 118.6(7) . . ?
C02G C026 H026 120.7 . . ?
O00K C027 H02A 109.5 . . ?
O00K C027 H02B 109.5 . . ?
O00K C027 H02C 109.5 . . ?
H02A C027 H02B 109.5 . . ?
H02A C027 H02C 109.5 . . ?
H02B C027 H02C 109.5 . . ?
C11 C10 H10 120.7 . . ?
C9 C10 C11 118.6(7) . . ?
C9 C10 H10 120.7 . . ?
C01F C029 H029 119.6 . . ?
C02H C029 C01F 120.7(7) . . ?
C02H C029 H029 119.6 . . ?
C13 C14 H14 120.0 . . ?
C15 C14 C13 120.0(10) . . ?
C15 C14 H14 120.0 . . ?
C8 C9 C10 120.1(6) . . ?
C8 C9 H9 120.0 . . ?
C10 C9 H9 120.0 . . ?
O1 C3 C4 116.0(6) . . ?
O1 C3 C2 123.6(7) . . ?
C2 C3 C4 120.3(6) . . ?
C01W C02E H02E 119.4 . . ?
C02F C02E C01W 121.3(11) . . ?
C02F C02E H02E 119.4 . . ?
C01D C02F H02F 120.1 . . ?
C02E C02F C01D 119.7(8) . . ?
C02E C02F H02F 120.1 . . ?
C01V C02G H02G 119.9 . . ?
C026 C02G C01V 120.3(6) . . ?
C026 C02G H02G 119.9 . . ?
C01Q C02H C029 119.2(7) . . ?
C01Q C02H H02H 120.4 . . ?
C029 C02H H02H 120.4 . . ?
C17A C16A H16A 120.5 . . ?
C15A C16A C17A 119.0(11) . . ?
C15A C16A H16A 120.5 . . ?
O00Z C02J C01X 113.2(7) . . ?
C02N C02J O00Z 125.4(7) . . ?
C02N C02J C01X 121.2(7) . . ?
C01J C02K H02K 120.3 . . ?
C02U C02K C01J 119.4(11) . . ?
C02U C02K H02K 120.3 . . ?
C1 C2 H2 120.2 . . ?
C3 C2 C1 119.6(7) . . ?
C3 C2 H2 120.2 . . ?
C8A C9A H9A 119.2 . . ?
C10A C9A C8A 121.5(7) . . ?
C10A C9A H9A 119.2 . . ?
C01Z C02N H02N 120.1 . . ?
C02J C02N C01Z 119.8(7) . . ?
C02J C02N H02N 120.1 . . ?
C14 C15 H15 119.7 . . ?
C16 C15 C14 120.6(10) . . ?
C16 C15 H15 119.7 . . ?
C023 C02P H02P 122.1 . . ?
C023 C02P C02U 115.9(12) . . ?
C02U C02P H02P 122.1 . . ?
C17 C16 H16 119.5 . . ?
C15 C16 C17 121.1(9) . . ?
C15 C16 H16 119.5 . . ?
O1A C19A H19A 109.5 . . ?
O1A C19A H19B 109.5 . . ?
O1A C19A H19C 109.5 . . ?
H19A C19A H19B 109.5 . . ?
H19A C19A H19C 109.5 . . ?
H19B C19A H19C 109.5 . . ?
C11A C10A H10A 120.6 . . ?
C9A C10A C11A 118.8(8) . . ?
C9A C10A H10A 120.6 . . ?
C02K C02U C02P 124.2(13) . . ?
C02K C02U H02U 117.9 . . ?
C02P C02U H02U 117.9 . . ?
C13A C14A H14A 123.2 . . ?
C15A C14A C13A 113.7(11) . . ?
C15A C14A H14A 123.2 . . ?
C16A C15A C14A 127.2(13) . . ?
C16A C15A H15A 116.4 . . ?
C14A C15A H15A 116.4 . . ?
O00Z C02Z H02D 109.5 . . ?
O00Z C02Z H02I 109.5 . . ?
O00Z C02Z H02J 109.5 . . ?
H02D C02Z H02I 109.5 . . ?
H02D C02Z H02J 109.5 . . ?
H02I C02Z H02J 109.5 . . ?
O1 C19 H19D 109.5 . . ?
O1 C19 H19E 109.5 . . ?
O1 C19 H19F 109.5 . . ?
H19D C19 H19E 109.5 . . ?
H19D C19 H19F 109.5 . . ?
H19E C19 H19F 109.5 . . ?
Cl05 O8 O5 43.4(13) . . ?
Cl06 O12 O4 45.4(17) . . ?
Cl06 O4 O12 41(2) . . ?
Cl05 O5 O8 38.8(19) . . ?

loop_
_geom_bond_atom_site_label_1
_geom_bond_atom_site_label_2
_geom_bond_distance
_geom_bond_site_symmetry_2
_geom_bond_publ_flag
Ni01 N007 2.160(5) . ?
Ni01 N008 1.963(4) . ?
Ni01 N00A 1.966(4) . ?
Ni01 N00D 2.211(5) . ?
Ni01 N00F 2.149(5) . ?
Ni01 N00I 2.206(5) . ?
Ni02 N009 1.967(4) . ?
Ni02 N00B 1.962(4) . ?
Ni02 N00C 2.154(5) . ?
Ni02 N00E 2.146(5) . ?
Ni02 N00G 2.200(5) . ?
Ni02 N00N 2.201(5) . ?
Cl03 O01I 1.416(9) . ?
Cl03 O02D 1.417(10) . ?
Cl03 O02S 1.555(10) . ?
Cl03 O3 1.259(11) . ?
Cl04 O024 1.414(9) . ?
Cl04 O02X 1.587(10) . ?
Cl04 O2 1.241(11) . ?
Cl04 O6 1.413(10) . ?
Cl05 O02Y 1.353(15) . ?
Cl05 O8 1.14(2) . ?
Cl05 O10 1.339(18) . ?
Cl05 O5 1.25(3) . ?
Cl06 O9 1.331(13) . ?
Cl06 O12 1.071(18) . ?
Cl06 O13 1.327(18) . ?
Cl06 O4 1.16(3) . ?
N007 C00Q 1.269(8) . ?
N007 C011 1.408(8) . ?
N008 C00O 1.326(8) . ?
N008 C014 1.354(8) . ?
N009 C7A 1.316(9) . ?
N009 C11A 1.329(8) . ?
N00A C01A 1.327(9) . ?
N00A C01Q 1.342(8) . ?
N00B C11 1.336(8) . ?
N00B C7 1.320(8) . ?
N00C C12 1.294(8) . ?
N00C C13 1.411(8) . ?
N00D N00M 1.253(7) . ?
N00D C012 1.410(8) . ?
N00E C12A 1.282(8) . ?
N00E C13A 1.411(8) . ?
N00F C01S 1.277(8) . ?
N00F C023 1.416(8) . ?
N00G N00L 1.273(7) . ?
N00G C6A 1.409(8) . ?
N00H N00I 1.260(6) . ?
N00H C00O 1.391(8) . ?
N00I C01C 1.407(8) . ?
N00J N00N 1.274(6) . ?
N00J C7 1.397(8) . ?
O00K C00T 1.352(9) . ?
O00K C027 1.437(13) . ?
N00L C7A 1.420(9) . ?
N00M C01A 1.420(9) . ?
N00N C6 1.423(8) . ?
C00O C01V 1.379(9) . ?
O1A C3A 1.361(9) . ?
O1A C19A 1.414(13) . ?
C00Q H00Q 0.9300 . ?
C00Q C014 1.450(9) . ?
C1A H1A 0.9300 . ?
C1A C6A 1.368(9) . ?
C1A C2A 1.381(9) . ?
C5 H5 0.9300 . ?
C5 C6 1.399(9) . ?
C5 C4 1.384(10) . ?
C00T C01E 1.374(11) . ?
C00T C020 1.396(13) . ?
C6A C5A 1.409(10) . ?
C00V H00V 0.9300 . ?
C00V C011 1.381(10) . ?
C00V C01D 1.375(10) . ?
C11 C12 1.466(10) . ?
C11 C10 1.405(9) . ?
C00X H00X 0.9300 . ?
C00X C012 1.384(9) . ?
C00X C01E 1.372(9) . ?
C00Y H00Y 0.9300 . ?
C00Y C01C 1.410(9) . ?
C00Y C01X 1.376(10) . ?
O00Z C02J 1.371(9) . ?
O00Z C02Z 1.439(14) . ?
C7 C8 1.398(9) . ?
C011 C01W 1.349(11) . ?
C012 C01O 1.403(10) . ?
C3A C2A 1.365(11) . ?
C3A C4A 1.397(13) . ?
C014 C026 1.396(9) . ?
C12 H12 0.9300 . ?
C6 C1 1.384(8) . ?
C2A H2A 0.9300 . ?
O1 C3 1.348(9) . ?
O1 C19 1.412(14) . ?
C7A C8A 1.382(10) . ?
C01A C01F 1.376(9) . ?
C18 H18 0.9300 . ?
C18 C13 1.348(10) . ?
C18 C17 1.376(11) . ?
C01C C01Z 1.388(9) . ?
C01D H01D 0.9300 . ?
C01D C02F 1.428(15) . ?
C01E H01E 0.9300 . ?
C01F H01F 0.9300 . ?
C01F C029 1.382(13) . ?
C8A H8A 0.9300 . ?
C8A C9A 1.410(14) . ?
C11A C12A 1.453(10) . ?
C11A C10A 1.379(9) . ?
C01J H01J 0.9300 . ?
C01J C01L 1.370(12) . ?
C01J C02K 1.372(19) . ?
C12A H12A 0.9300 . ?
C01L H01L 0.9300 . ?
C01L C023 1.381(10) . ?
C8 H8 0.9300 . ?
C8 C9 1.362(11) . ?
C13 C14 1.384(11) . ?
C01O H01O 0.9300 . ?
C01O C020 1.387(12) . ?
C4 H4 0.9300 . ?
C4 C3 1.406(11) . ?
C01Q C01S 1.440(10) . ?
C01Q C02H 1.364(9) . ?
C5A H5A 0.9300 . ?
C5A C4A 1.389(12) . ?
C01S H01S 0.9300 . ?
C18A H18A 0.9300 . ?
C18A C13A 1.380(11) . ?
C18A C17A 1.405(12) . ?
C17 H17 0.9300 . ?
C17 C16 1.445(15) . ?
C01V H01V 0.9300 . ?
C01V C02G 1.385(11) . ?
C01W H01W 0.9300 . ?
C01W C02E 1.375(13) . ?
C01X H01X 0.9300 . ?
C01X C02J 1.402(11) . ?
C4A H4A 0.9300 . ?
C01Z H01Z 0.9300 . ?
C01Z C02N 1.374(10) . ?
C020 H020 0.9300 . ?
C13A C14A 1.402(11) . ?
C17A H17A 0.9300 . ?
C17A C16A 1.390(19) . ?
C023 C02P 1.370(11) . ?
C1 H1 0.9300 . ?
C1 C2 1.392(9) . ?
C026 H026 0.9300 . ?
C026 C02G 1.379(12) . ?
C027 H02A 0.9600 . ?
C027 H02B 0.9600 . ?
C027 H02C 0.9600 . ?
C10 H10 0.9300 . ?
C10 C9 1.378(12) . ?
C029 H029 0.9300 . ?
C029 C02H 1.373(13) . ?
C14 H14 0.9300 . ?
C14 C15 1.368(12) . ?
C9 H9 0.9300 . ?
C3 C2 1.375(10) . ?
C02E H02E 0.9300 . ?
C02E C02F 1.297(17) . ?
C02F H02F 0.9300 . ?
C02G H02G 0.9300 . ?
C02H H02H 0.9300 . ?
C16A H16A 0.9300 . ?
C16A C15A 1.30(2) . ?
C02J C02N 1.356(10) . ?
C02K H02K 0.9300 . ?
C02K C02U 1.31(2) . ?
C2 H2 0.9300 . ?
C9A H9A 0.9300 . ?
C9A C10A 1.346(13) . ?
C02N H02N 0.9300 . ?
C15 H15 0.9300 . ?
C15 C16 1.315(16) . ?
C02P H02P 0.9300 . ?
C02P C02U 1.408(17) . ?
C16 H16 0.9300 . ?
C19A H19A 0.9600 . ?
C19A H19B 0.9600 . ?
C19A H19C 0.9600 . ?
C10A H10A 0.9300 . ?
C02U H02U 0.9300 . ?
C14A H14A 0.9300 . ?
C14A C15A 1.402(18) . ?
C15A H15A 0.9300 . ?
C02Z H02D 0.9600 . ?
C02Z H02I 0.9600 . ?
C02Z H02J 0.9600 . ?
C19 H19D 0.9600 . ?
C19 H19E 0.9600 . ?
C19 H19F 0.9600 . ?
O8 O5 1.81(5) . ?
O12 O4 1.62(6) . ?

loop_
_geom_torsion_atom_site_label_1
_geom_torsion_atom_site_label_2
_geom_torsion_atom_site_label_3
_geom_torsion_atom_site_label_4
_geom_torsion
_geom_torsion_site_symmetry_1
_geom_torsion_site_symmetry_2
_geom_torsion_site_symmetry_3
_geom_torsion_site_symmetry_4
_geom_torsion_publ_flag
Ni01 N007 C00Q C014 -8.0(8) . . . . ?
Ni01 N007 C011 C00V 52.0(8) . . . . ?
Ni01 N007 C011 C01W -126.8(7) . . . . ?
Ni01 N008 C00O N00H -4.9(8) . . . . ?
Ni01 N008 C00O C01V 173.8(6) . . . . ?
Ni01 N008 C014 C00Q 7.0(8) . . . . ?
Ni01 N008 C014 C026 -172.0(6) . . . . ?
Ni01 N00A C01A N00M -1.5(9) . . . . ?
Ni01 N00A C01A C01F 178.4(7) . . . . ?
Ni01 N00A C01Q C01S 9.5(8) . . . . ?
Ni01 N00A C01Q C02H -175.6(6) . . . . ?
Ni01 N00D N00M C01A -14.0(7) . . . . ?
Ni01 N00D C012 C00X 45.7(8) . . . . ?
Ni01 N00D C012 C01O -134.8(7) . . . . ?
Ni01 N00F C01S C01Q -6.9(7) . . . . ?
Ni01 N00F C023 C01L 49.4(8) . . . . ?
Ni01 N00F C023 C02P -132.2(7) . . . . ?
Ni01 N00I C01C C00Y -132.9(6) . . . . ?
Ni01 N00I C01C C01Z 44.9(9) . . . . ?
Ni02 N009 C7A N00L 1.5(9) . . . . ?
Ni02 N009 C7A C8A -178.8(6) . . . . ?
Ni02 N009 C11A C12A -8.9(8) . . . . ?
Ni02 N009 C11A C10A 176.1(6) . . . . ?
Ni02 N00B C11 C12 -5.8(8) . . . . ?
Ni02 N00B C11 C10 171.4(6) . . . . ?
Ni02 N00B C7 N00J 4.5(8) . . . . ?
Ni02 N00B C7 C8 -172.5(6) . . . . ?
Ni02 N00C C12 C11 8.7(8) . . . . ?
Ni02 N00C C13 C18 -53.0(8) . . . . ?
Ni02 N00C C13 C14 127.4(7) . . . . ?
Ni02 N00E C12A C11A 7.1(7) . . . . ?
Ni02 N00E C13A C18A -50.0(9) . . . . ?
Ni02 N00E C13A C14A 131.0(7) . . . . ?
Ni02 N00G N00L C7A 15.4(7) . . . . ?
Ni02 N00G C6A C1A -45.8(8) . . . . ?
Ni02 N00G C6A C5A 133.4(7) . . . . ?
Ni02 N00N C6 C5 132.9(6) . . . . ?
Ni02 N00N C6 C1 -45.6(8) . . . . ?
N007 Ni01 N008 C00O 177.6(6) . . . . ?
N007 Ni01 N008 C014 -8.5(5) . . . . ?
N007 Ni01 N00A C01A -103.6(5) . . . . ?
N007 Ni01 N00A C01Q 71.8(5) . . . . ?
N007 Ni01 N00D N00M 110.9(5) . . . . ?
N007 Ni01 N00D C012 -87.9(5) . . . . ?
N007 Ni01 N00F C01S -95.7(5) . . . . ?
N007 Ni01 N00F C023 76.0(5) . . . . ?
N007 Ni01 N00I N00H 5.3(7) . . . . ?
N007 Ni01 N00I C01C 166.5(5) . . . . ?
N007 C00Q C014 N008 1.4(10) . . . . ?
N007 C00Q C014 C026 -179.7(8) . . . . ?
N007 C011 C01W C02E 178.3(9) . . . . ?
N008 Ni01 N007 C00Q 8.8(5) . . . . ?
N008 Ni01 N007 C011 178.5(6) . . . . ?
N008 Ni01 N00A C01A 112(10) . . . . ?
N008 Ni01 N00A C01Q -73(10) . . . . ?
N008 Ni01 N00D N00M -168.3(5) . . . . ?
N008 Ni01 N00D C012 -7.1(6) . . . . ?
N008 Ni01 N00F C01S -172.1(4) . . . . ?
N008 Ni01 N00F C023 -0.4(6) . . . . ?
N008 Ni01 N00I N00H 7.8(4) . . . . ?
N008 Ni01 N00I C01C 169.0(6) . . . . ?
N008 C00O C01V C02G -3.2(12) . . . . ?
N008 C014 C026 C02G -0.5(13) . . . . ?
N009 Ni02 N00B C11 -128(13) . . . . ?
N009 Ni02 N00B C7 47(14) . . . . ?
N009 Ni02 N00C C12 170.5(5) . . . . ?
N009 Ni02 N00C C13 1.1(6) . . . . ?
N009 Ni02 N00E C12A -8.8(5) . . . . ?
N009 Ni02 N00E C13A 179.9(6) . . . . ?
N009 Ni02 N00G N00L -11.7(5) . . . . ?
N009 Ni02 N00G C6A -171.6(6) . . . . ?
N009 Ni02 N00N N00J 172.1(4) . . . . ?
N009 Ni02 N00N C6 11.9(5) . . . . ?
N009 C7A C8A C9A 5.0(13) . . . . ?
N009 C11A C12A N00E 0.5(9) . . . . ?
N009 C11A C10A C9A 0.2(12) . . . . ?
N00A Ni01 N007 C00Q -170.5(5) . . . . ?
N00A Ni01 N007 C011 -0.8(6) . . . . ?
N00A Ni01 N008 C00O -38(11) . . . . ?
N00A Ni01 N008 C014 136(10) . . . . ?
N00A Ni01 N00D N00M 10.6(5) . . . . ?
N00A Ni01 N00D C012 171.8(6) . . . . ?
N00A Ni01 N00F C01S 8.9(4) . . . . ?
N00A Ni01 N00F C023 -179.3(6) . . . . ?
N00A Ni01 N00I N00H -173.0(4) . . . . ?
N00A Ni01 N00I C01C -11.7(6) . . . . ?
N00A C01A C01F C029 -5.2(13) . . . . ?
N00A C01Q C01S N00F -0.9(9) . . . . ?
N00A C01Q C02H C029 0.0(12) . . . . ?
N00B Ni02 N009 C7A -120(14) . . . . ?
N00B Ni02 N009 C11A 64(14) . . . . ?
N00B Ni02 N00C C12 -8.9(5) . . . . ?
N00B Ni02 N00C C13 -178.3(6) . . . . ?
N00B Ni02 N00E C12A 171.8(5) . . . . ?
N00B Ni02 N00E C13A 0.5(6) . . . . ?
N00B Ni02 N00G N00L 167.6(5) . . . . ?
N00B Ni02 N00G C6A 7.7(6) . . . . ?
N00B Ni02 N00N N00J -8.5(4) . . . . ?
N00B Ni02 N00N C6 -168.7(5) . . . . ?
N00B C11 C12 N00C -2.7(10) . . . . ?
N00B C11 C10 C9 2.1(13) . . . . ?
N00B C7 C8 C9 0.1(12) . . . . ?
N00C Ni02 N009 C7A 103.8(5) . . . . ?
N00C Ni02 N009 C11A -72.7(5) . . . . ?
N00C Ni02 N00B C11 7.9(5) . . . . ?
N00C Ni02 N00B C7 -177.1(6) . . . . ?
N00C Ni02 N00E C12A 95.3(5) . . . . ?
N00C Ni02 N00E C13A -76.0(5) . . . . ?
N00C Ni02 N00G N00L -111.7(5) . . . . ?
N00C Ni02 N00G C6A 88.4(5) . . . . ?
N00C Ni02 N00N N00J -6.2(7) . . . . ?
N00C Ni02 N00N C6 -166.3(5) . . . . ?
N00C C13 C14 C15 -179.3(9) . . . . ?
N00D Ni01 N007 C00Q 113.4(5) . . . . ?
N00D Ni01 N007 C011 -76.8(6) . . . . ?
N00D Ni01 N008 C00O 78.2(6) . . . . ?
N00D Ni01 N008 C014 -107.9(5) . . . . ?
N00D Ni01 N00A C01A -4.3(5) . . . . ?
N00D Ni01 N00A C01Q 171.1(5) . . . . ?
N00D Ni01 N00F C01S 11.4(7) . . . . ?
N00D Ni01 N00F C023 -176.9(5) . . . . ?
N00D Ni01 N00I N00H -101.3(4) . . . . ?
N00D Ni01 N00I C01C 59.9(5) . . . . ?
N00D N00M C01A N00A 10.8(9) . . . . ?
N00D N00M C01A C01F -169.1(8) . . . . ?
N00D C012 C01O C020 177.6(9) . . . . ?
N00E Ni02 N009 C7A -173.8(6) . . . . ?
N00E Ni02 N009 C11A 9.7(5) . . . . ?
N00E Ni02 N00B C11 -74.8(5) . . . . ?
N00E Ni02 N00B C7 100.3(5) . . . . ?
N00E Ni02 N00C C12 94.6(5) . . . . ?
N00E Ni02 N00C C13 -74.9(5) . . . . ?
N00E Ni02 N00G N00L -9.1(7) . . . . ?
N00E Ni02 N00G C6A -169.0(5) . . . . ?
N00E Ni02 N00N N00J -108.0(4) . . . . ?
N00E Ni02 N00N C6 91.9(5) . . . . ?
N00E C13A C14A C15A -179.9(8) . . . . ?
N00F Ni01 N007 C00Q -95.1(5) . . . . ?
N00F Ni01 N007 C011 74.6(6) . . . . ?
N00F Ni01 N008 C00O -100.0(5) . . . . ?
N00F Ni01 N008 C014 73.9(5) . . . . ?
N00F Ni01 N00A C01A 174.4(6) . . . . ?
N00F Ni01 N00A C01Q -10.1(5) . . . . ?
N00F Ni01 N00D N00M 8.1(7) . . . . ?
N00F Ni01 N00D C012 169.3(5) . . . . ?
N00F Ni01 N00I N00H 107.5(4) . . . . ?
N00F Ni01 N00I C01C -91.3(5) . . . . ?
N00F C023 C02P C02U 178.8(9) . . . . ?
N00G Ni02 N009 C7A 4.9(5) . . . . ?
N00G Ni02 N009 C11A -171.6(6) . . . . ?
N00G Ni02 N00B C11 106.9(5) . . . . ?
N00G Ni02 N00B C7 -78.1(5) . . . . ?
N00G Ni02 N00C C12 -113.6(5) . . . . ?
N00G Ni02 N00C C13 77.0(5) . . . . ?
N00G Ni02 N00E C12A -11.4(7) . . . . ?
N00G Ni02 N00E C13A 177.3(5) . . . . ?
N00G Ni02 N00N N00J 100.3(5) . . . . ?
N00G Ni02 N00N C6 -59.8(5) . . . . ?
N00G N00L C7A N009 -11.7(9) . . . . ?
N00G N00L C7A C8A 168.6(7) . . . . ?
N00G C6A C5A C4A -179.3(9) . . . . ?
N00H N00I C01C C00Y 28.3(10) . . . . ?
N00H N00I C01C C01Z -153.9(7) . . . . ?
N00H C00O C01V C02G 175.4(8) . . . . ?
N00I Ni01 N007 C00Q 11.3(7) . . . . ?
N00I Ni01 N007 C011 -179.0(5) . . . . ?
N00I Ni01 N008 C00O -1.2(5) . . . . ?
N00I Ni01 N008 C014 172.8(6) . . . . ?
N00I Ni01 N00A C01A 75.5(6) . . . . ?
N00I Ni01 N00A C01Q -109.1(5) . . . . ?
N00I Ni01 N00D N00M -97.5(5) . . . . ?
N00I Ni01 N00D C012 63.7(5) . . . . ?
N00I Ni01 N00F C01S 112.6(4) . . . . ?
N00I Ni01 N00F C023 -75.6(5) . . . . ?
N00I N00H C00O N008 11.6(9) . . . . ?
N00I N00H C00O C01V -167.1(7) . . . . ?
N00I C01C C01Z C02N -178.8(8) . . . . ?
N00J N00N C6 C5 -27.4(9) . . . . ?
N00J N00N C6 C1 154.1(7) . . . . ?
N00J C7 C8 C9 -176.8(8) . . . . ?
O00K C00T C01E C00X 177.6(7) . . . . ?
O00K C00T C020 C01O 176.4(10) . . . . ?
N00L N00G C6A C1A 154.2(6) . . . . ?
N00L N00G C6A C5A -26.6(10) . . . . ?
N00L C7A C8A C9A -175.4(8) . . . . ?
N00M N00D C012 C00X -153.1(6) . . . . ?
N00M N00D C012 C01O 26.4(10) . . . . ?
N00M C01A C01F C029 174.6(8) . . . . ?
N00N Ni02 N009 C7A -75.3(6) . . . . ?
N00N Ni02 N009 C11A 108.2(5) . . . . ?
N00N Ni02 N00B C11 -173.2(6) . . . . ?
N00N Ni02 N00B C7 1.8(5) . . . . ?
N00N Ni02 N00C C12 -11.2(7) . . . . ?
N00N Ni02 N00C C13 179.4(5) . . . . ?
N00N Ni02 N00E C12A -112.9(5) . . . . ?
N00N Ni02 N00E C13A 75.8(6) . . . . ?
N00N Ni02 N00G N00L 96.4(5) . . . . ?
N00N Ni02 N00G C6A -63.5(5) . . . . ?
N00N N00J C7 N00B -11.7(9) . . . . ?
N00N N00J C7 C8 165.4(7) . . . . ?
N00N C6 C1 C2 179.0(7) . . . . ?
C00O N008 C014 C00Q -179.2(6) . . . . ?
C00O N008 C014 C026 1.9(11) . . . . ?
C00O N00H N00I Ni01 -12.3(7) . . . . ?
C00O N00H N00I C01C -175.4(6) . . . . ?
C00O C01V C02G C026 4.5(14) . . . . ?
O1A C3A C2A C1A -177.1(7) . . . . ?
O1A C3A C4A C5A -179.1(10) . . . . ?
C00Q N007 C011 C00V -139.2(7) . . . . ?
C00Q N007 C011 C01W 42.1(10) . . . . ?
C00Q C014 C026 C02G -179.3(8) . . . . ?
C1A C6A C5A C4A -0.1(15) . . . . ?
C5 C6 C1 C2 0.4(12) . . . . ?
C5 C4 C3 O1 177.4(9) . . . . ?
C5 C4 C3 C2 0.6(15) . . . . ?
C6A N00G N00L C7A 177.9(6) . . . . ?
C6A C1A C2A C3A -2.3(10) . . . . ?
C6A C5A C4A C3A -4.0(17) . . . . ?
C00V C011 C01W C02E -0.5(13) . . . . ?
C00V C01D C02F C02E 0.6(15) . . . . ?
C11 N00B C7 N00J 179.4(6) . . . . ?
C11 N00B C7 C8 2.4(11) . . . . ?
C11 C10 C9 C8 0.4(15) . . . . ?
C00X C012 C01O C020 -3.0(14) . . . . ?
C00Y C01C C01Z C02N -1.0(13) . . . . ?
C00Y C01X C02J O00Z -177.5(9) . . . . ?
C00Y C01X C02J C02N -1.7(15) . . . . ?
O00Z C02J C02N C01Z 177.8(10) . . . . ?
C7 N00B C11 C12 179.3(6) . . . . ?
C7 N00B C11 C10 -3.5(11) . . . . ?
C7 N00J N00N Ni02 12.8(7) . . . . ?
C7 N00J N00N C6 175.0(6) . . . . ?
C7 C8 C9 C10 -1.5(14) . . . . ?
C011 N007 C00Q C014 -178.4(6) . . . . ?
C011 C00V C01D C02F 3.1(12) . . . . ?
C011 C01W C02E C02F 4.4(17) . . . . ?
C012 N00D N00M C01A -177.4(6) . . . . ?
C012 C00X C01E C00T 2.8(10) . . . . ?
C012 C01O C020 C00T 8.0(17) . . . . ?
C014 N008 C00O N00H -178.7(6) . . . . ?
C014 N008 C00O C01V 0.0(11) . . . . ?
C014 C026 C02G C01V -2.7(15) . . . . ?
C12 N00C C13 C18 138.4(7) . . . . ?
C12 N00C C13 C14 -41.2(10) . . . . ?
C12 C11 C10 C9 178.9(8) . . . . ?
C6 C5 C4 C3 0.9(14) . . . . ?
C6 C1 C2 C3 1.0(14) . . . . ?
C2A C1A C6A N00G -177.5(6) . . . . ?
C2A C1A C6A C5A 3.3(11) . . . . ?
C2A C3A C4A C5A 5.1(17) . . . . ?
O1 C3 C2 C1 -178.1(10) . . . . ?
C7A N009 C11A C12A 174.6(6) . . . . ?
C7A N009 C11A C10A -0.4(10) . . . . ?
C7A C8A C9A C10A -5.2(15) . . . . ?
C01A N00A C01Q C01S -175.1(6) . . . . ?
C01A N00A C01Q C02H -0.3(10) . . . . ?
C01A C01F C029 C02H 4.8(15) . . . . ?
C18 C13 C14 C15 1.1(13) . . . . ?
C18 C17 C16 C15 1.4(15) . . . . ?
C01C C00Y C01X C02J -0.5(13) . . . . ?
C01C C01Z C02N C02J -1.3(15) . . . . ?
C01D C00V C011 N007 178.1(6) . . . . ?
C01D C00V C011 C01W -3.2(11) . . . . ?
C01E C00T C020 C01O -7.9(16) . . . . ?
C01E C00X C012 N00D 176.9(6) . . . . ?
C01E C00X C012 C01O -2.6(11) . . . . ?
C01F C029 C02H C01Q -2.3(15) . . . . ?
C8A C9A C10A C11A 2.7(15) . . . . ?
C11A N009 C7A N00L 178.0(6) . . . . ?
C11A N009 C7A C8A -2.4(11) . . . . ?
C01J C01L C023 N00F -179.9(7) . . . . ?
C01J C01L C023 C02P 1.7(12) . . . . ?
C01J C02K C02U C02P -1(2) . . . . ?
C12A N00E C13A C18A 139.4(7) . . . . ?
C12A N00E C13A C14A -39.6(10) . . . . ?
C12A C11A C10A C9A -174.1(8) . . . . ?
C01L C01J C02K C02U -0.4(17) . . . . ?
C01L C023 C02P C02U -2.8(13) . . . . ?
C13 N00C C12 C11 178.9(6) . . . . ?
C13 C18 C17 C16 -3.1(12) . . . . ?
C13 C14 C15 C16 -2.8(17) . . . . ?
C4 C5 C6 N00N -179.8(7) . . . . ?
C4 C5 C6 C1 -1.4(12) . . . . ?
C4 C3 C2 C1 -1.5(15) . . . . ?
C01Q N00A C01A N00M -176.8(6) . . . . ?
C01Q N00A C01A C01F 3.0(11) . . . . ?
C01S N00F C023 C01L -139.6(7) . . . . ?
C01S N00F C023 C02P 38.8(10) . . . . ?
C01S C01Q C02H C029 173.9(8) . . . . ?
C18A C13A C14A C15A 1.1(13) . . . . ?
C18A C17A C16A C15A 1.8(18) . . . . ?
C17 C18 C13 N00C -177.7(6) . . . . ?
C17 C18 C13 C14 1.9(11) . . . . ?
C01W C02E C02F C01D -4.4(18) . . . . ?
C01X C00Y C01C N00I 179.6(7) . . . . ?
C01X C00Y C01C C01Z 1.8(12) . . . . ?
C01X C02J C02N C01Z 2.7(16) . . . . ?
C4A C3A C2A C1A -1.9(12) . . . . ?
C020 C00T C01E C00X 2.5(12) . . . . ?
C13A N00E C12A C11A 179.0(6) . . . . ?
C13A C18A C17A C16A -0.3(14) . . . . ?
C13A C14A C15A C16A 0.5(19) . . . . ?
C17A C18A C13A N00E 179.8(7) . . . . ?
C17A C18A C13A C14A -1.2(12) . . . . ?
C17A C16A C15A C14A -2(2) . . . . ?
C023 N00F C01S C01Q -179.1(6) . . . . ?
C023 C02P C02U C02K 3(2) . . . . ?
C027 O00K C00T C01E 4.2(12) . . . . ?
C027 O00K C00T C020 179.7(10) . . . . ?
C10 C11 C12 N00C -179.7(8) . . . . ?
C14 C15 C16 C17 1.5(18) . . . . ?
C02H C01Q C01S N00F -175.2(7) . . . . ?
C02K C01J C01L C023 0.0(13) . . . . ?
C19A O1A C3A C2A -5.8(13) . . . . ?
C19A O1A C3A C4A 178.6(10) . . . . ?
C10A C11A C12A N00E 175.1(7) . . . . ?
O02Y Cl05 O8 O5 96(2) . . . . ?
O02Y Cl05 O5 O8 -124.0(16) . . . . ?
C02Z O00Z C02J C01X -177.9(13) . . . . ?
C02Z O00Z C02J C02N 6.6(18) . . . . ?
C19 O1 C3 C4 174.8(13) . . . . ?
C19 O1 C3 C2 -8.5(18) . . . . ?
O9 Cl06 O12 O4 -98(3) . . . . ?
O9 Cl06 O4 O12 123.2(19) . . . . ?
O10 Cl05 O8 O5 -115(3) . . . . ?
O10 Cl05 O5 O8 133(2) . . . . ?
O13 Cl06 O12 O4 120(3) . . . . ?
O13 Cl06 O4 O12 -127(2) . . . . ?

loop_
_twin_individual_id
_twin_individual_mass_fraction_refined
1 0.94039
2 0.05961

loop_
_smtbx_masks_void_nr
_smtbx_masks_void_average_x
_smtbx_masks_void_average_y
_smtbx_masks_void_average_z
_smtbx_masks_void_volume
_smtbx_masks_void_count_electrons
_smtbx_masks_void_content
1 0.000 0.221 0.000 265.8 63.1 '1.5 Ether'
2 0.000 -0.029 0.500 265.1 60.0 '1.5 ether'
3 0.056 0.625 0.844 7.2 0.0 ?
4 0.213 0.375 0.656 7.2 0.0 ?
5 0.287 0.875 0.344 7.2 0.0 ?
6 0.500 0.721 1.000 265.8 63.1 '1.5 Ether'
7 0.500 0.471 0.500 265.1 60.0 '1.5 ether'
8 0.444 0.125 0.156 7.2 0.0 ?
9 0.556 0.125 0.844 7.2 0.0 ?
10 0.713 0.875 0.656 7.2 0.0 ?
11 0.787 0.375 0.344 7.2 0.0 ?
12 0.944 0.625 0.156 7.2 0.0 ?
